data_7202245
loop_
_publ_author_name
'Zhang, Li-Zhi'
'Gu, Wen'
'Dong, Zhili'
'Liu, Xin'
'Li, Bing'

_publ_section_title
;
 Phase transformation of a rare-earth Anderson polyoxometalate at low
 temperature
;
_journal_issue 10
_journal_name_full CrystEngComm
_journal_page_first 1318
_journal_paper_doi 10.1039/b808085b
_journal_volume 10
_journal_year 2008
_chemical_formula_moiety 'H72 Cr2 Mo12 O78 Tm2'
_chemical_formula_sum 'Cr2 H72 Mo12 O78 Tm2'
_chemical_formula_weight 2913.72
_chemical_name_systematic
;
?
;
_space_group_IT_number 2
_symmetry_cell_setting triclinic
_symmetry_space_group_name_Hall '-P 1'
_symmetry_space_group_name_H-M 'P -1'
_atom_sites_solution_hydrogens geom
_atom_sites_solution_primary direct
_atom_sites_solution_secondary difmap
_audit_creation_method SHELXL-97
_cell_angle_alpha 86.667(12)
_cell_angle_beta 72.242(9)
_cell_angle_gamma 64.394(9)
_cell_formula_units_Z 2
_cell_length_a 15.607(4)
_cell_length_b 15.934(5)
_cell_length_c 16.088(5)
_cell_measurement_reflns_used 7154
_cell_measurement_temperature 113(2)
_cell_measurement_theta_max 27.9
_cell_measurement_theta_min 1.5
_cell_volume 3423.3(18)
_computing_cell_refinement 'CrystalClear (Rigaku/MSC Inc., 2005)'
_computing_data_collection 'CrystalClear (Rigaku/MSC Inc., 2005)'
_computing_data_reduction 'CrystalClear (Rigaku/MSC Inc., 2005)'
_computing_molecular_graphics 'Bruker SHELXTL'
_computing_publication_material 'CrystalStructure 3.7.0'
_computing_structure_refinement 'SHELXL-97 (Sheldrick, 1997)'
_computing_structure_solution 'SHELXS-97 (Sheldrick, 1990)'
_diffrn_ambient_temperature 113(2)
_diffrn_detector_area_resol_mean 7.31
_diffrn_measured_fraction_theta_full 0.986
_diffrn_measured_fraction_theta_max 0.986
_diffrn_measurement_device_type 'Rigaku Saturn'
_diffrn_measurement_method \w
_diffrn_radiation_monochromator confocal
_diffrn_radiation_source 'Rotating anode'
_diffrn_radiation_type MoK\a
_diffrn_radiation_wavelength 0.71070
_diffrn_reflns_av_R_equivalents 0.0468
_diffrn_reflns_av_sigmaI/netI 0.0709
_diffrn_reflns_limit_h_max 20
_diffrn_reflns_limit_h_min -20
_diffrn_reflns_limit_k_max 20
_diffrn_reflns_limit_k_min -19
_diffrn_reflns_limit_l_max 21
_diffrn_reflns_limit_l_min -19
_diffrn_reflns_number 26405
_diffrn_reflns_theta_full 27.90
_diffrn_reflns_theta_max 27.90
_diffrn_reflns_theta_min 1.52
_exptl_absorpt_coefficient_mu 5.114
_exptl_absorpt_correction_T_max 0.5346
_exptl_absorpt_correction_T_min 0.4950
_exptl_absorpt_correction_type multi-scan
_exptl_absorpt_process_details 'Jacobson, R. (1998) Private communication'
_exptl_crystal_colour pink
_exptl_crystal_density_diffrn 2.827
_exptl_crystal_density_method 'not measured'
_exptl_crystal_description block
_exptl_crystal_F_000 2772
_exptl_crystal_size_max 0.26
_exptl_crystal_size_mid 0.20
_exptl_crystal_size_min 0.12
_refine_diff_density_max 4.086
_refine_diff_density_min -3.695
_refine_diff_density_rms 0.296
_refine_ls_extinction_coef 0.00083(4)
_refine_ls_extinction_expression Fc^*^=kFc[1+0.001xFc^2^\l^3^/sin(2\q)]^-1/4^
_refine_ls_extinction_method SHELXL
_refine_ls_goodness_of_fit_ref 1.065
_refine_ls_hydrogen_treatment constr
_refine_ls_matrix_type full
_refine_ls_number_parameters 858
_refine_ls_number_reflns 16114
_refine_ls_number_restraints 162
_refine_ls_restrained_S_all 1.065
_refine_ls_R_factor_all 0.0747
_refine_ls_R_factor_gt 0.0434
_refine_ls_shift/su_max 0.001
_refine_ls_shift/su_mean 0.000
_refine_ls_structure_factor_coef Fsqd
_refine_ls_weighting_details 'calc w=1/[\s^2^(Fo^2^)+(0.0517P)^2^+0.0000P] where P=(Fo^2^+2Fc^2^)/3'
_refine_ls_weighting_scheme calc
_refine_ls_wR_factor_gt 0.1073
_refine_ls_wR_factor_ref 0.1265
_reflns_number_gt 9944
_reflns_number_total 16114
_reflns_threshold_expression >2sigma(I)
_cod_data_source_file b808085b.txt
_cod_data_source_block 1'
_cod_original_cell_volume 3423.3(17)
_cod_original_formula_sum 'H72 Cr2 Mo12 O78 Tm2'
_cod_database_code 7202245

loop_
_symmetry_equiv_pos_as_xyz
'x, y, z'
'-x, -y, -z'

loop_
_atom_site_label
_atom_site_type_symbol
_atom_site_fract_x
_atom_site_fract_y
_atom_site_fract_z
_atom_site_U_iso_or_equiv
_atom_site_adp_type
_atom_site_occupancy
_atom_site_symmetry_multiplicity
_atom_site_calc_flag
_atom_site_refinement_flags
_atom_site_disorder_assembly
_atom_site_disorder_group
Tm1 Tm 0.95420(2) 0.25935(2) 0.04829(2) 0.00902(9) Uani 1 1 d . . .
Tm2 Tm 0.04540(2) 0.25258(2) 0.45613(2) 0.01043(9) Uani 1 1 d . . .
Cr1 Cr 0.50443(8) 0.24858(7) 0.24987(8) 0.0041(2) Uani 1 1 d . . .
Cr2 Cr 0.50387(8) 0.24774(7) 0.74985(8) 0.0041(2) Uani 1 1 d . . .
Mo1 Mo 0.75251(4) 0.16152(4) 0.17294(4) 0.00663(14) Uani 1 1 d . . .
Mo2 Mo 0.64156(5) 0.13088(4) 0.37687(4) 0.00668(13) Uani 1 1 d . . .
Mo3 Mo 0.39460(5) 0.22090(4) 0.45374(4) 0.00663(13) Uani 1 1 d . . .
Mo4 Mo 0.25497(4) 0.34302(4) 0.32933(4) 0.00657(13) Uani 1 1 d . . .
Mo5 Mo 0.36699(5) 0.36497(4) 0.12217(4) 0.00559(13) Uani 1 1 d . . .
Mo6 Mo 0.61405(5) 0.27601(4) 0.04575(4) 0.00574(13) Uani 1 1 d . . .
Mo7 Mo 0.75324(4) 0.14405(4) 0.68560(4) 0.00641(13) Uani 1 1 d . . .
Mo8 Mo 0.62395(4) 0.02820(4) 0.78858(4) 0.00547(13) Uani 1 1 d . . .
Mo9 Mo 0.37535(4) 0.13059(4) 0.85068(4) 0.00608(13) Uani 1 1 d . . .
Mo10 Mo 0.25460(4) 0.35087(4) 0.81151(4) 0.00629(13) Uani 1 1 d . . .
Mo11 Mo 0.38237(4) 0.46746(4) 0.70982(4) 0.00614(13) Uani 1 1 d . . .
Mo12 Mo 0.63107(5) 0.36636(4) 0.65008(4) 0.00660(13) Uani 1 1 d . . .
O1 O 0.8944(4) 0.2300(4) -0.0541(4) 0.0207(14) Uani 1 1 d . . .
H1A H 0.8406 0.2712 -0.0613 0.025 Uiso 1 1 d R . .
H1B H 0.9259 0.1781 -0.0851 0.025 Uiso 1 1 d R . .
O2 O 0.9936(5) 0.3610(4) -0.0491(5) 0.0355(19) Uani 1 1 d . . .
H2A H 0.9478 0.4137 -0.0529 0.043 Uiso 1 1 d R . .
H2B H 1.0538 0.3455 -0.0805 0.043 Uiso 1 1 d R . .
O3 O 1.0943(4) 0.1534(3) -0.0620(4) 0.0160(12) Uani 1 1 d . . .
H3A H 1.0992 0.1616 -0.1156 0.019 Uiso 1 1 d R . .
H3B H 1.1399 0.1071 -0.0482 0.019 Uiso 1 1 d R . .
O4 O 1.0961(4) 0.2696(4) 0.0607(4) 0.0184(13) Uani 1 1 d . . .
H4A H 1.0941 0.3227 0.0692 0.022 Uiso 1 1 d R . .
H4B H 1.1492 0.2201 0.0569 0.022 Uiso 1 1 d R . .
O5 O 1.0213(4) 0.1198(3) 0.1084(4) 0.0172(13) Uani 1 1 d . . .
H5A H 0.9842 0.1055 0.1518 0.021 Uiso 1 1 d R . .
H5B H 1.0829 0.0827 0.0873 0.021 Uiso 1 1 d R . .
O6 O 0.9128(4) 0.3255(4) 0.1887(4) 0.0181(13) Uani 1 1 d . . .
H6A H 0.8609 0.3767 0.2079 0.022 Uiso 1 1 d R . .
H6B H 0.9496 0.2984 0.2208 0.022 Uiso 1 1 d R . .
O7 O 0.8049(4) 0.3978(3) 0.0586(4) 0.0133(12) Uani 1 1 d . . .
H7A H 0.7485 0.3999 0.0879 0.016 Uiso 1 1 d R . .
H7B H 0.8081 0.4450 0.0330 0.016 Uiso 1 1 d R . .
O8 O 0.8217(4) 0.2249(3) 0.1369(4) 0.0114(11) Uani 1 1 d . . .
O9 O 0.8370(4) 0.0468(3) 0.1602(4) 0.0132(12) Uani 1 1 d . . .
O10 O 0.7309(4) 0.0161(3) 0.3575(4) 0.0136(12) Uani 1 1 d . . .
O11 O 0.6413(4) 0.1714(3) 0.4734(4) 0.0122(11) Uani 1 1 d . . .
O12 O 0.3998(4) 0.2606(4) 0.5476(4) 0.0146(12) Uani 1 1 d . . .
O13 O 0.3188(4) 0.1648(3) 0.4877(4) 0.0136(12) Uani 1 1 d . . .
O14 O 0.1807(4) 0.2854(3) 0.3678(4) 0.0113(11) Uani 1 1 d . . .
O15 O 0.1754(4) 0.4583(3) 0.3424(4) 0.0153(12) Uani 1 1 d . . .
O16 O 0.2810(4) 0.4798(3) 0.1363(4) 0.0122(11) Uani 1 1 d . . .
O17 O 0.3665(4) 0.3201(3) 0.0279(4) 0.0107(11) Uani 1 1 d . . .
O18 O 0.6098(4) 0.2346(3) -0.0481(4) 0.0110(11) Uani 1 1 d . . .
O19 O 0.6825(4) 0.3381(3) 0.0140(4) 0.0127(12) Uani 1 1 d . . .
O20 O 0.7096(4) 0.1601(3) 0.0731(4) 0.0107(11) Uani 1 1 d . . .
O21 O 0.7172(4) 0.1894(3) 0.2971(4) 0.0098(11) Uani 1 1 d . . .
O22 O 0.5225(4) 0.1091(3) 0.4191(4) 0.0086(11) Uani 1 1 d . . .
O23 O 0.3020(4) 0.3390(3) 0.4278(4) 0.0102(11) Uani 1 1 d . . .
O24 O 0.2867(4) 0.3133(3) 0.2055(4) 0.0076(10) Uani 1 1 d . . .
O25 O 0.4855(4) 0.3866(3) 0.0797(3) 0.0071(10) Uani 1 1 d . . .
O26 O 0.6049(4) 0.2923(3) 0.1875(3) 0.0076(11) Uani 1 1 d . . .
H26A H 0.5979 0.3528 0.2101 0.009 Uiso 1 1 calc R . .
O27 O 0.6212(4) 0.1278(3) 0.2423(4) 0.0087(11) Uani 1 1 d U . .
H27A H 0.6212 0.0703 0.2204 0.010 Uiso 1 1 calc R . .
O28 O 0.5105(4) 0.2642(3) 0.3680(4) 0.0086(11) Uani 1 1 d . . .
H28A H 0.5079 0.3245 0.3858 0.010 Uiso 1 1 calc R . .
O29 O 0.4000(4) 0.2077(3) 0.3126(3) 0.0068(10) Uani 1 1 d . . .
H29A H 0.4041 0.1486 0.2896 0.008 Uiso 1 1 calc R . .
O30 O 0.3893(4) 0.3705(3) 0.2557(3) 0.0045(10) Uani 1 1 d . . .
H30A H 0.3916 0.4277 0.2751 0.005 Uiso 1 1 calc R . .
O31 O 0.4988(4) 0.2323(3) 0.1308(3) 0.0043(10) Uani 1 1 d . . .
H31A H 0.5018 0.1717 0.1130 0.005 Uiso 1 1 calc R . .
O32 O 0.1913(4) 0.1106(3) 0.4447(4) 0.0111(11) Uani 1 1 d . . .
H32A H 0.2000 0.0833 0.4904 0.013 Uiso 1 1 d R . .
H32B H 0.2345 0.0873 0.3950 0.013 Uiso 1 1 d R . .
O33 O 0.0868(5) 0.3159(4) 0.5572(4) 0.0266(15) Uani 1 1 d . . .
H33A H 0.0408 0.3562 0.5981 0.032 Uiso 1 1 d R . .
H33B H 0.1478 0.2989 0.5528 0.032 Uiso 1 1 d R . .
O34 O 0.0078(5) 0.1748(4) 0.5779(4) 0.0277(16) Uani 1 1 d . . .
H34A H -0.0438 0.2038 0.6213 0.033 Uiso 1 1 d R . .
H34B H 0.0456 0.1175 0.5795 0.033 Uiso 1 1 d R . .
O35 O -0.1075(4) 0.3634(4) 0.5608(4) 0.0170(13) Uani 1 1 d . . .
H35A H -0.1164 0.4193 0.5687 0.020 Uiso 1 1 d R . .
H35B H -0.1520 0.3465 0.5896 0.020 Uiso 1 1 d R . .
O36 O -0.0791(4) 0.2147(4) 0.4480(4) 0.0196(13) Uani 1 1 d . . .
H36A H -0.1390 0.2461 0.4802 0.023 Uiso 1 1 d R . .
H36B H -0.0652 0.1695 0.4129 0.023 Uiso 1 1 d R . .
O37 O -0.0240(4) 0.3841(4) 0.3888(4) 0.0218(14) Uani 1 1 d . . .
H37A H -0.0782 0.4297 0.4172 0.026 Uiso 1 1 d R . .
H37B H 0.0043 0.3874 0.3353 0.026 Uiso 1 1 d R . .
O38 O 0.0862(4) 0.1863(4) 0.3198(4) 0.0154(12) Uani 1 1 d . . .
H38A H 0.0416 0.2002 0.2949 0.018 Uiso 1 1 d R . .
H38B H 0.1461 0.1478 0.2938 0.018 Uiso 1 1 d R . .
O39 O 0.8286(4) 0.1221(3) 0.5796(4) 0.0138(12) Uani 1 1 d . . .
O40 O 0.8318(4) 0.0999(3) 0.7489(4) 0.0140(12) Uani 1 1 d . . .
O41 O 0.6974(4) -0.0123(3) 0.8561(4) 0.0106(11) Uani 1 1 d . . .
O42 O 0.6219(4) -0.0689(3) 0.7494(4) 0.0096(11) Uani 1 1 d . . .
O43 O 0.3776(4) 0.0324(3) 0.8105(4) 0.0125(12) Uani 1 1 d . . .
O44 O 0.2935(4) 0.1579(3) 0.9534(4) 0.0127(11) Uani 1 1 d U . .
O45 O 0.1754(4) 0.3713(3) 0.9182(4) 0.0110(11) Uani 1 1 d . . .
O46 O 0.1787(4) 0.3936(3) 0.7469(4) 0.0136(12) Uani 1 1 d . . .
O47 O 0.3081(4) 0.5065(3) 0.6437(4) 0.0122(12) Uani 1 1 d . . .
O48 O 0.3831(4) 0.5646(3) 0.7491(4) 0.0128(12) Uani 1 1 d . . .
O49 O 0.6261(4) 0.4644(3) 0.6933(4) 0.0153(13) Uani 1 1 d . . .
O50 O 0.7146(4) 0.3447(3) 0.5468(4) 0.0135(12) Uani 1 1 d . . .
O51 O 0.7149(4) 0.0438(3) 0.6832(4) 0.0099(11) Uani 1 1 d . . .
O52 O 0.4967(4) 0.0765(3) 0.8845(3) 0.0062(10) Uani 1 1 d U . .
O53 O 0.2931(4) 0.2208(3) 0.7875(4) 0.0104(11) Uani 1 1 d . . .
O54 O 0.2922(4) 0.4510(3) 0.8152(3) 0.0059(9) Uani 1 1 d U . .
O55 O 0.5098(4) 0.4190(3) 0.6161(3) 0.0060(10) Uani 1 1 d U . .
O56 O 0.7153(4) 0.2736(3) 0.7102(4) 0.0087(11) Uani 1 1 d . . .
O57 O 0.6121(4) 0.1748(3) 0.8004(3) 0.0064(10) Uani 1 1 d U . .
H57A H 0.6079 0.1992 0.8581 0.008 Uiso 1 1 calc R . .
O58 O 0.5043(4) 0.1268(3) 0.7333(3) 0.0066(10) Uani 1 1 d . . .
H58A H 0.5065 0.1081 0.6741 0.008 Uiso 1 1 calc R . .
O59 O 0.3917(4) 0.2659(3) 0.8570(3) 0.0054(10) Uani 1 1 d . . .
H59A H 0.3933 0.2876 0.9133 0.006 Uiso 1 1 calc R . .
O60 O 0.3963(3) 0.3213(3) 0.6992(3) 0.0038(9) Uani 1 1 d U . .
H60A H 0.4012 0.2968 0.6413 0.005 Uiso 1 1 calc R . .
O61 O 0.5038(3) 0.3685(3) 0.7661(3) 0.0052(10) Uani 1 1 d U . .
H61A H 0.5012 0.3874 0.8254 0.006 Uiso 1 1 calc R . .
O62 O 0.6149(4) 0.2310(3) 0.6418(3) 0.0060(10) Uani 1 1 d . . .
H62A H 0.6123 0.2106 0.5854 0.007 Uiso 1 1 calc R . .
O63 O 0.8884(4) 0.0185(3) 0.4138(4) 0.0152(12) Uani 1 1 d U . .
O64 O 0.8018(4) 0.2927(3) 0.3423(4) 0.0145(12) Uani 1 1 d U . .
O65 O 0.9959(4) 0.4364(3) 0.2221(4) 0.0180(13) Uani 1 1 d U . .
O66 O 0.8355(4) 0.8417(4) 0.2415(4) 0.0233(14) Uani 1 1 d U . .
O67 O 0.4783(5) 0.9563(4) 0.4082(4) 0.0197(13) Uani 1 1 d U . .
O68 O 0.5153(6) 0.5468(4) 0.0907(4) 0.0274(16) Uani 1 1 d U . .
O69 O 0.1950(5) 0.6715(4) 0.1877(5) 0.0322(17) Uani 1 1 d U . .
O70 O 0.1288(4) 0.4667(4) 0.0797(4) 0.0178(13) Uani 1 1 d U . .
O71 O 1.0038(5) 0.7187(4) 0.2854(5) 0.0356(17) Uani 1 1 d U . .
O72 O 0.2088(4) 0.0088(3) 0.0167(4) 0.0197(14) Uani 1 1 d U . .
O73 O 0.0079(4) 0.0765(3) 0.2790(4) 0.0142(12) Uani 1 1 d U . .
O74 O 0.2071(4) 0.2081(3) 0.1689(4) 0.0157(12) Uani 1 1 d U . .
O75 O 0.4965(7) 0.0970(4) 0.0537(5) 0.038(2) Uani 1 1 d U . .
O76 O 0.5156(6) 0.3989(4) 0.4431(5) 0.0321(17) Uani 1 1 d U . .
O77 O 0.9909(5) 0.1026(4) 0.8114(5) 0.0371(19) Uani 1 1 d U . .
O78 O 0.8316(6) 0.5608(5) 0.4265(6) 0.0124(18) Uani 0.60 1 d PU A 1
O79 O 0.7854(12) 0.4956(10) 0.4785(11) 0.028(3) Uani 0.40 1 d PU B 2

loop_
_atom_site_aniso_label
_atom_site_aniso_U_11
_atom_site_aniso_U_22
_atom_site_aniso_U_33
_atom_site_aniso_U_23
_atom_site_aniso_U_13
_atom_site_aniso_U_12
Tm1 0.00484(16) 0.00946(15) 0.0102(2) 0.00111(12) -0.00124(13) -0.00162(12)
Tm2 0.00528(16) 0.01219(15) 0.0112(2) 0.00208(13) -0.00135(13) -0.00238(12)
Cr1 0.0038(5) 0.0028(4) 0.0056(6) 0.0000(4) -0.0017(4) -0.0011(4)
Cr2 0.0030(5) 0.0025(4) 0.0056(6) -0.0009(4) -0.0009(4) -0.0004(4)
Mo1 0.0043(3) 0.0055(2) 0.0079(4) 0.0001(2) -0.0009(2) -0.0008(2)
Mo2 0.0066(3) 0.0055(2) 0.0072(4) 0.0006(2) -0.0029(3) -0.0014(2)
Mo3 0.0072(3) 0.0066(3) 0.0065(3) 0.0000(2) -0.0023(2) -0.0032(2)
Mo4 0.0046(3) 0.0051(2) 0.0071(4) -0.0009(2) -0.0004(2) -0.0003(2)
Mo5 0.0051(3) 0.0050(2) 0.0064(3) 0.0002(2) -0.0019(2) -0.0018(2)
Mo6 0.0050(3) 0.0064(3) 0.0048(3) 0.0002(2) -0.0003(2) -0.0024(2)
Mo7 0.0037(3) 0.0045(2) 0.0098(4) -0.0005(2) -0.0015(2) -0.0009(2)
Mo8 0.0048(3) 0.0027(2) 0.0082(4) -0.0006(2) -0.0023(2) -0.0007(2)
Mo9 0.0051(3) 0.0037(2) 0.0088(4) -0.0003(2) -0.0007(2) -0.0023(2)
Mo10 0.0039(3) 0.0048(2) 0.0091(4) 0.0001(2) -0.0016(2) -0.0011(2)
Mo11 0.0057(3) 0.0027(2) 0.0088(4) -0.0005(2) -0.0015(2) -0.0011(2)
Mo12 0.0049(3) 0.0043(2) 0.0092(4) 0.0003(2) 0.0001(2) -0.0023(2)
O1 0.009(3) 0.018(3) 0.029(4) -0.009(3) -0.009(3) 0.002(2)
O2 0.004(3) 0.023(3) 0.067(6) 0.027(3) -0.005(3) -0.002(2)
O3 0.011(3) 0.007(2) 0.021(4) 0.003(2) -0.001(2) 0.001(2)
O4 0.009(3) 0.028(3) 0.016(4) -0.003(2) 0.000(2) -0.009(2)
O5 0.009(3) 0.012(2) 0.019(4) 0.007(2) 0.004(2) -0.001(2)
O6 0.012(3) 0.022(3) 0.015(3) -0.007(2) -0.005(2) -0.001(2)
O7 0.002(2) 0.010(2) 0.026(4) -0.002(2) -0.002(2) -0.002(2)
O8 0.009(3) 0.014(2) 0.011(3) 0.002(2) -0.002(2) -0.006(2)
O9 0.013(3) 0.011(2) 0.012(3) 0.001(2) -0.004(2) -0.002(2)
O10 0.010(3) 0.010(2) 0.016(3) -0.001(2) -0.005(2) 0.000(2)
O11 0.018(3) 0.013(2) 0.006(3) -0.001(2) -0.004(2) -0.007(2)
O12 0.020(3) 0.018(3) 0.007(3) -0.002(2) -0.005(2) -0.008(2)
O13 0.020(3) 0.014(2) 0.011(3) 0.003(2) -0.009(3) -0.008(2)
O14 0.009(3) 0.010(2) 0.014(3) 0.000(2) -0.002(2) -0.005(2)
O15 0.012(3) 0.011(2) 0.016(3) 0.001(2) -0.003(2) 0.001(2)
O16 0.008(3) 0.012(2) 0.017(3) 0.006(2) -0.004(2) -0.006(2)
O17 0.007(3) 0.015(2) 0.008(3) -0.004(2) 0.001(2) -0.006(2)
O18 0.012(3) 0.015(2) 0.006(3) 0.001(2) -0.003(2) -0.006(2)
O19 0.008(3) 0.014(2) 0.016(3) 0.001(2) 0.000(2) -0.008(2)
O20 0.008(3) 0.009(2) 0.011(3) 0.002(2) -0.004(2) 0.001(2)
O21 0.010(3) 0.013(2) 0.007(3) 0.004(2) -0.003(2) -0.006(2)
O22 0.007(2) 0.007(2) 0.013(3) 0.002(2) -0.002(2) -0.0043(19)
O23 0.011(3) 0.012(2) 0.006(3) -0.003(2) -0.002(2) -0.004(2)
O24 0.002(2) 0.010(2) 0.008(3) -0.0017(19) -0.002(2) -0.0002(19)
O25 0.010(3) 0.004(2) 0.004(3) 0.0007(18) -0.001(2) -0.0017(19)
O26 0.010(3) 0.005(2) 0.007(3) -0.0036(19) -0.002(2) -0.0015(19)
O27 0.006(2) 0.0034(19) 0.012(3) 0.0002(18) -0.003(2) 0.0017(17)
O28 0.005(2) 0.008(2) 0.010(3) -0.003(2) -0.001(2) 0.0000(19)
O29 0.008(2) 0.006(2) 0.007(3) 0.0030(19) -0.001(2) -0.0043(19)
O30 0.007(2) 0.005(2) 0.004(3) -0.0003(18) -0.002(2) -0.0036(18)
O31 0.005(2) 0.004(2) 0.003(3) 0.0013(18) -0.001(2) -0.0008(18)
O32 0.011(3) 0.012(2) 0.004(3) 0.001(2) 0.001(2) -0.002(2)
O33 0.020(3) 0.036(3) 0.031(4) -0.006(3) -0.005(3) -0.019(3)
O34 0.013(3) 0.018(3) 0.032(4) 0.012(3) -0.002(3) 0.007(2)
O35 0.018(3) 0.015(2) 0.013(3) -0.012(2) 0.009(2) -0.010(2)
O36 0.016(3) 0.018(3) 0.025(4) -0.012(2) -0.001(3) -0.009(2)
O37 0.016(3) 0.014(3) 0.017(4) 0.007(2) -0.003(3) 0.007(2)
O38 0.011(3) 0.027(3) 0.010(3) -0.001(2) 0.000(2) -0.012(2)
O39 0.012(3) 0.012(2) 0.013(3) 0.000(2) 0.006(2) -0.008(2)
O40 0.013(3) 0.009(2) 0.024(4) 0.002(2) -0.010(3) -0.005(2)
O41 0.009(3) 0.009(2) 0.012(3) 0.002(2) -0.004(2) -0.003(2)
O42 0.007(3) 0.008(2) 0.014(3) 0.000(2) -0.003(2) -0.003(2)
O43 0.011(3) 0.009(2) 0.017(3) 0.001(2) -0.002(2) -0.006(2)
O44 0.004(2) 0.012(2) 0.015(3) -0.0010(19) 0.004(2) -0.0022(18)
O45 0.008(3) 0.007(2) 0.017(3) -0.001(2) -0.004(2) -0.002(2)
O46 0.010(3) 0.011(2) 0.024(4) 0.003(2) -0.008(3) -0.006(2)
O47 0.010(3) 0.010(2) 0.018(3) 0.003(2) -0.006(2) -0.005(2)
O48 0.012(3) 0.004(2) 0.018(3) -0.003(2) 0.002(2) -0.004(2)
O49 0.014(3) 0.009(2) 0.027(4) 0.000(2) -0.009(3) -0.007(2)
O50 0.011(3) 0.011(2) 0.018(3) 0.005(2) -0.002(2) -0.006(2)
O51 0.008(2) 0.005(2) 0.013(3) -0.003(2) -0.003(2) 0.0002(19)
O52 0.0070(12) 0.0051(12) 0.0061(13) 0.0008(9) -0.0023(9) -0.0020(9)
O53 0.008(3) 0.006(2) 0.018(3) -0.002(2) -0.009(2) -0.0005(19)
O54 0.0065(12) 0.0044(12) 0.0061(13) -0.0001(9) -0.0011(9) -0.0021(9)
O55 0.0060(12) 0.0057(12) 0.0058(13) 0.0014(9) -0.0011(9) -0.0027(9)
O56 0.009(3) 0.007(2) 0.011(3) 0.0025(19) -0.002(2) -0.006(2)
O57 0.0066(13) 0.0064(12) 0.0049(13) 0.0010(9) -0.0026(9) -0.0013(9)
O58 0.006(2) 0.007(2) 0.007(3) 0.0044(19) -0.004(2) -0.0023(19)
O59 0.006(2) 0.007(2) 0.006(3) 0.0008(19) -0.003(2) -0.0037(19)
O60 0.0037(12) 0.0036(12) 0.0054(13) 0.0004(9) -0.0009(9) -0.0030(9)
O61 0.004(2) 0.0032(18) 0.007(3) -0.0034(17) -0.0015(18) -0.0011(16)
O62 0.006(2) 0.0019(19) 0.006(3) -0.0008(18) 0.001(2) 0.0009(18)
O63 0.015(3) 0.014(2) 0.014(3) 0.002(2) -0.005(2) -0.005(2)
O64 0.009(3) 0.011(2) 0.022(3) -0.002(2) -0.004(2) -0.003(2)
O65 0.015(3) 0.011(2) 0.026(4) 0.001(2) -0.007(3) -0.004(2)
O66 0.015(3) 0.020(3) 0.033(4) -0.007(3) -0.010(3) -0.002(2)
O67 0.040(3) 0.019(2) 0.010(3) 0.003(2) -0.012(2) -0.019(2)
O68 0.054(4) 0.020(3) 0.021(4) 0.001(2) -0.016(3) -0.024(3)
O69 0.023(3) 0.015(3) 0.052(5) -0.010(3) -0.018(3) 0.004(2)
O70 0.013(3) 0.018(2) 0.022(4) 0.001(2) -0.003(2) -0.008(2)
O71 0.029(4) 0.031(3) 0.044(5) -0.002(3) -0.012(3) -0.009(3)
O72 0.015(3) 0.011(2) 0.032(4) -0.004(2) -0.011(3) -0.001(2)
O73 0.018(3) 0.009(2) 0.015(3) 0.002(2) -0.008(2) -0.005(2)
O74 0.010(3) 0.011(2) 0.025(4) -0.002(2) -0.006(2) -0.003(2)
O75 0.092(6) 0.022(3) 0.024(4) 0.015(3) -0.034(4) -0.035(3)
O76 0.067(5) 0.017(3) 0.021(4) 0.001(2) -0.018(3) -0.024(3)
O77 0.028(4) 0.018(3) 0.062(5) -0.008(3) -0.022(4) 0.000(3)
O78 0.008(4) 0.010(3) 0.012(4) -0.005(3) -0.003(3) 0.004(3)
O79 0.026(6) 0.026(5) 0.023(6) -0.006(5) -0.010(5) -0.003(5)

loop_
_atom_type_symbol
_atom_type_description
_atom_type_scat_dispersion_real
_atom_type_scat_dispersion_imag
_atom_type_scat_source
H H 0.0000 0.0000 'International Tables Vol C Tables 4.2.6.8 and 6.1.1.4'
O O 0.0106 0.0060 'International Tables Vol C Tables 4.2.6.8 and 6.1.1.4'
Cr Cr 0.3209 0.6236 'International Tables Vol C Tables 4.2.6.8 and 6.1.1.4'
Mo Mo -1.6832 0.6857 'International Tables Vol C Tables 4.2.6.8 and 6.1.1.4'
Tm Tm -0.3139 5.2483 'International Tables Vol C Tables 4.2.6.8 and 6.1.1.4'

loop_
_geom_angle_atom_site_label_1
_geom_angle_atom_site_label_2
_geom_angle_atom_site_label_3
_geom_angle
_geom_angle_site_symmetry_1
_geom_angle_site_symmetry_3
_geom_angle_publ_flag
O1 Tm1 O5 106.1(2) . . ?
O1 Tm1 O6 145.6(2) . . ?
O5 Tm1 O6 84.0(2) . . ?
O1 Tm1 O2 84.6(2) . . ?
O5 Tm1 O2 144.0(2) . . ?
O6 Tm1 O2 106.6(2) . . ?
O1 Tm1 O4 140.9(2) . . ?
O5 Tm1 O4 81.6(2) . . ?
O6 Tm1 O4 72.2(2) . . ?
O2 Tm1 O4 69.9(2) . . ?
O1 Tm1 O3 73.6(2) . . ?
O5 Tm1 O3 72.1(2) . . ?
O6 Tm1 O3 139.89(19) . . ?
O2 Tm1 O3 78.7(2) . . ?
O4 Tm1 O3 72.76(19) . . ?
O1 Tm1 O7 75.53(18) . . ?
O5 Tm1 O7 144.4(2) . . ?
O6 Tm1 O7 77.65(19) . . ?
O2 Tm1 O7 71.2(2) . . ?
O4 Tm1 O7 120.13(18) . . ?
O3 Tm1 O7 138.29(19) . . ?
O1 Tm1 O8 78.1(2) . . ?
O5 Tm1 O8 70.91(19) . . ?
O6 Tm1 O8 74.34(19) . . ?
O2 Tm1 O8 144.80(18) . . ?
O4 Tm1 O8 138.42(19) . . ?
O3 Tm1 O8 123.95(18) . . ?
O7 Tm1 O8 74.90(18) . . ?
O38 Tm2 O37 80.5(2) . . ?
O38 Tm2 O36 70.3(2) . . ?
O37 Tm2 O36 87.7(2) . . ?
O38 Tm2 O34 119.9(2) . . ?
O37 Tm2 O34 142.0(2) . . ?
O36 Tm2 O34 72.3(2) . . ?
O38 Tm2 O33 149.5(2) . . ?
O37 Tm2 O33 99.1(2) . . ?
O36 Tm2 O33 140.1(2) . . ?
O34 Tm2 O33 78.9(2) . . ?
O38 Tm2 O32 75.87(19) . . ?
O37 Tm2 O32 144.9(2) . . ?
O36 Tm2 O32 107.85(18) . . ?
O34 Tm2 O32 73.03(19) . . ?
O33 Tm2 O32 88.79(19) . . ?
O38 Tm2 O14 74.96(18) . . ?
O37 Tm2 O14 73.3(2) . . ?
O36 Tm2 O14 142.7(2) . . ?
O34 Tm2 O14 139.79(19) . . ?
O33 Tm2 O14 75.8(2) . . ?
O32 Tm2 O14 75.75(17) . . ?
O38 Tm2 O35 135.06(19) . . ?
O37 Tm2 O35 71.1(2) . . ?
O36 Tm2 O35 74.34(19) . . ?
O34 Tm2 O35 72.5(2) . . ?
O33 Tm2 O35 71.0(2) . . ?
O32 Tm2 O35 142.71(19) . . ?
O14 Tm2 O35 125.69(17) . . ?
O26 Cr1 O28 96.6(2) . . ?
O26 Cr1 O27 84.5(2) . . ?
O28 Cr1 O27 83.8(2) . . ?
O26 Cr1 O30 94.4(2) . . ?
O28 Cr1 O30 96.6(2) . . ?
O27 Cr1 O30 178.8(2) . . ?
O26 Cr1 O31 83.4(2) . . ?
O28 Cr1 O31 179.8(2) . . ?
O27 Cr1 O31 95.9(2) . . ?
O30 Cr1 O31 83.69(19) . . ?
O26 Cr1 O29 178.44(19) . . ?
O28 Cr1 O29 83.7(2) . . ?
O27 Cr1 O29 97.1(2) . . ?
O30 Cr1 O29 84.0(2) . . ?
O31 Cr1 O29 96.3(2) . . ?
O61 Cr2 O58 179.8(3) . . ?
O61 Cr2 O60 83.44(18) . . ?
O58 Cr2 O60 96.62(18) . . ?
O61 Cr2 O57 96.10(19) . . ?
O58 Cr2 O57 83.84(19) . . ?
O60 Cr2 O57 179.52(18) . . ?
O61 Cr2 O59 95.8(2) . . ?
O58 Cr2 O59 84.4(2) . . ?
O60 Cr2 O59 83.6(2) . . ?
O57 Cr2 O59 96.6(2) . . ?
O61 Cr2 O62 83.9(2) . . ?
O58 Cr2 O62 95.9(2) . . ?
O60 Cr2 O62 95.6(2) . . ?
O57 Cr2 O62 84.2(2) . . ?
O59 Cr2 O62 179.2(2) . . ?
O9 Mo1 O8 106.3(3) . . ?
O9 Mo1 O20 97.5(2) . . ?
O8 Mo1 O20 100.7(2) . . ?
O9 Mo1 O21 101.2(2) . . ?
O8 Mo1 O21 98.2(2) . . ?
O20 Mo1 O21 148.4(2) . . ?
O9 Mo1 O27 92.5(2) . . ?
O8 Mo1 O27 160.3(2) . . ?
O20 Mo1 O27 82.3(2) . . ?
O21 Mo1 O27 71.7(2) . . ?
O9 Mo1 O26 160.4(2) . . ?
O8 Mo1 O26 91.8(2) . . ?
O20 Mo1 O26 71.20(19) . . ?
O21 Mo1 O26 83.14(19) . . ?
O27 Mo1 O26 70.52(17) . . ?
O11 Mo2 O10 105.6(2) . . ?
O11 Mo2 O22 99.7(3) . . ?
O10 Mo2 O22 98.7(2) . . ?
O11 Mo2 O21 98.1(2) . . ?
O10 Mo2 O21 99.7(2) . . ?
O22 Mo2 O21 149.8(2) . . ?
O11 Mo2 O28 93.0(2) . . ?
O10 Mo2 O28 160.8(2) . . ?
O22 Mo2 O28 72.65(19) . . ?
O21 Mo2 O28 82.3(2) . . ?
O11 Mo2 O27 161.3(2) . . ?
O10 Mo2 O27 91.7(2) . . ?
O22 Mo2 O27 84.5(2) . . ?
O21 Mo2 O27 71.25(19) . . ?
O28 Mo2 O27 70.75(17) . . ?
O12 Mo3 O13 105.4(3) . . ?
O12 Mo3 O23 97.2(2) . . ?
O13 Mo3 O23 100.6(2) . . ?
O12 Mo3 O22 100.2(2) . . ?
O13 Mo3 O22 97.3(2) . . ?
O23 Mo3 O22 150.6(2) . . ?
O12 Mo3 O28 92.6(2) . . ?
O13 Mo3 O28 160.9(2) . . ?
O23 Mo3 O28 83.3(2) . . ?
O22 Mo3 O28 72.54(19) . . ?
O12 Mo3 O29 161.0(2) . . ?
O13 Mo3 O29 91.9(2) . . ?
O23 Mo3 O29 71.67(19) . . ?
O22 Mo3 O29 84.8(2) . . ?
O28 Mo3 O29 71.33(18) . . ?
O15 Mo4 O14 105.8(3) . . ?
O15 Mo4 O23 98.2(2) . . ?
O14 Mo4 O23 100.0(2) . . ?
O15 Mo4 O24 102.1(2) . . ?
O14 Mo4 O24 97.7(2) . . ?
O23 Mo4 O24 148.3(2) . . ?
O15 Mo4 O30 92.3(2) . . ?
O14 Mo4 O30 160.8(2) . . ?
O23 Mo4 O30 83.4(2) . . ?
O24 Mo4 O30 71.74(19) . . ?
O15 Mo4 O29 160.3(2) . . ?
O14 Mo4 O29 92.4(2) . . ?
O23 Mo4 O29 70.81(19) . . ?
O24 Mo4 O29 82.34(18) . . ?
O30 Mo4 O29 70.63(16) . . ?
O16 Mo5 O17 105.4(2) . . ?
O16 Mo5 O25 97.0(2) . . ?
O17 Mo5 O25 101.3(2) . . ?
O16 Mo5 O24 99.2(2) . . ?
O17 Mo5 O24 97.8(2) . . ?
O25 Mo5 O24 150.6(2) . . ?
O16 Mo5 O31 161.5(2) . . ?
O17 Mo5 O31 91.7(2) . . ?
O25 Mo5 O31 72.28(18) . . ?
O24 Mo5 O31 85.07(18) . . ?
O16 Mo5 O30 93.2(2) . . ?
O17 Mo5 O30 159.9(2) . . ?
O25 Mo5 O30 83.45(19) . . ?
O24 Mo5 O30 71.37(18) . . ?
O31 Mo5 O30 70.96(17) . . ?
O19 Mo6 O18 106.6(3) . . ?
O19 Mo6 O20 101.9(2) . . ?
O18 Mo6 O20 98.1(2) . . ?
O19 Mo6 O25 94.3(2) . . ?
O18 Mo6 O25 100.2(2) . . ?
O20 Mo6 O25 150.8(2) . . ?
O19 Mo6 O31 158.8(2) . . ?
O18 Mo6 O31 92.2(2) . . ?
O20 Mo6 O31 84.6(2) . . ?
O25 Mo6 O31 72.22(18) . . ?
O19 Mo6 O26 91.7(2) . . ?
O18 Mo6 O26 160.8(2) . . ?
O20 Mo6 O26 71.8(2) . . ?
O25 Mo6 O26 83.80(19) . . ?
O31 Mo6 O26 71.01(17) . . ?
O39 Mo7 O40 106.1(3) . . ?
O39 Mo7 O56 102.7(2) . . ?
O40 Mo7 O56 97.5(2) . . ?
O39 Mo7 O51 96.0(2) . . ?
O40 Mo7 O51 100.5(2) . . ?
O56 Mo7 O51 149.3(2) . . ?
O39 Mo7 O57 158.3(2) . . ?
O40 Mo7 O57 94.0(2) . . ?
O56 Mo7 O57 82.2(2) . . ?
O51 Mo7 O57 71.9(2) . . ?
O39 Mo7 O62 90.7(2) . . ?
O40 Mo7 O62 161.9(2) . . ?
O56 Mo7 O62 71.56(18) . . ?
O51 Mo7 O62 84.16(18) . . ?
O57 Mo7 O62 70.60(18) . . ?
O41 Mo8 O42 105.4(2) . . ?
O41 Mo8 O51 102.0(2) . . ?
O42 Mo8 O51 97.4(2) . . ?
O41 Mo8 O52 94.9(2) . . ?
O42 Mo8 O52 99.9(2) . . ?
O51 Mo8 O52 151.58(19) . . ?
O41 Mo8 O58 159.5(2) . . ?
O42 Mo8 O58 92.86(19) . . ?
O51 Mo8 O58 84.41(19) . . ?
O52 Mo8 O58 72.42(19) . . ?
O41 Mo8 O57 92.34(19) . . ?
O42 Mo8 O57 161.1(2) . . ?
O51 Mo8 O57 72.03(19) . . ?
O52 Mo8 O57 84.73(18) . . ?
O58 Mo8 O57 70.94(16) . . ?
O44 Mo9 O43 106.4(3) . . ?
O44 Mo9 O53 100.3(2) . . ?
O43 Mo9 O53 98.1(2) . . ?
O44 Mo9 O52 96.8(2) . . ?
O43 Mo9 O52 100.7(2) . . ?
O53 Mo9 O52 149.8(2) . . ?
O44 Mo9 O58 159.1(2) . . ?
O43 Mo9 O58 93.2(2) . . ?
O53 Mo9 O58 83.6(2) . . ?
O52 Mo9 O58 72.0(2) . . ?
O44 Mo9 O59 91.0(2) . . ?
O43 Mo9 O59 161.4(2) . . ?
O53 Mo9 O59 71.76(17) . . ?
O52 Mo9 O59 83.35(17) . . ?
O58 Mo9 O59 70.58(18) . . ?
O46 Mo10 O45 105.8(3) . . ?
O46 Mo10 O53 97.5(2) . . ?
O45 Mo10 O53 101.1(2) . . ?
O46 Mo10 O54 100.7(2) . . ?
O45 Mo10 O54 97.4(2) . . ?
O53 Mo10 O54 149.3(2) . . ?
O46 Mo10 O60 93.9(2) . . ?
O45 Mo10 O60 159.04(19) . . ?
O53 Mo10 O60 82.9(2) . . ?
O54 Mo10 O60 71.45(19) . . ?
O46 Mo10 O59 161.6(2) . . ?
O45 Mo10 O59 91.2(2) . . ?
O53 Mo10 O59 71.98(17) . . ?
O54 Mo10 O59 83.45(17) . . ?
O60 Mo10 O59 70.30(18) . . ?
O47 Mo11 O48 105.8(2) . . ?
O47 Mo11 O54 101.3(2) . . ?
O48 Mo11 O54 97.2(2) . . ?
O47 Mo11 O55 96.5(2) . . ?
O48 Mo11 O55 100.1(2) . . ?
O54 Mo11 O55 150.65(19) . . ?
O47 Mo11 O60 92.49(19) . . ?
O48 Mo11 O60 160.4(2) . . ?
O54 Mo11 O60 71.72(18) . . ?
O55 Mo11 O60 84.51(18) . . ?
O47 Mo11 O61 159.6(2) . . ?
O48 Mo11 O61 92.9(2) . . ?
O54 Mo11 O61 84.13(19) . . ?
O55 Mo11 O61 71.54(19) . . ?
O60 Mo11 O61 70.35(15) . . ?
O49 Mo12 O50 104.9(3) . . ?
O49 Mo12 O56 99.0(2) . . ?
O50 Mo12 O56 99.8(2) . . ?
O49 Mo12 O55 101.0(2) . . ?
O50 Mo12 O55 97.3(2) . . ?
O56 Mo12 O55 149.3(2) . . ?
O49 Mo12 O61 92.0(2) . . ?
O50 Mo12 O61 161.7(2) . . ?
O56 Mo12 O61 84.3(2) . . ?
O55 Mo12 O61 72.0(2) . . ?
O49 Mo12 O62 160.4(3) . . ?
O50 Mo12 O62 93.7(2) . . ?
O56 Mo12 O62 71.33(18) . . ?
O55 Mo12 O62 82.33(17) . . ?
O61 Mo12 O62 70.51(17) . . ?
Tm1 O1 H1A 119.9 . . ?
Tm1 O1 H1B 120.1 . . ?
H1A O1 H1B 120.0 . . ?
Tm1 O2 H2A 119.9 . . ?
Tm1 O2 H2B 120.1 . . ?
H2A O2 H2B 120.0 . . ?
Tm1 O3 H3A 119.8 . . ?
Tm1 O3 H3B 120.2 . . ?
H3A O3 H3B 120.0 . . ?
Tm1 O4 H4A 120.2 . . ?
Tm1 O4 H4B 119.9 . . ?
H4A O4 H4B 120.0 . . ?
Tm1 O5 H5A 119.9 . . ?
Tm1 O5 H5B 120.1 . . ?
H5A O5 H5B 120.0 . . ?
Tm1 O6 H6A 120.0 . . ?
Tm1 O6 H6B 120.0 . . ?
H6A O6 H6B 120.0 . . ?
Tm1 O7 H7A 119.9 . . ?
Tm1 O7 H7B 120.1 . . ?
H7A O7 H7B 120.0 . . ?
Mo1 O8 Tm1 157.7(3) . . ?
Mo4 O14 Tm2 160.2(3) . . ?
Mo1 O20 Mo6 118.7(3) . . ?
Mo1 O21 Mo2 118.4(2) . . ?
Mo2 O22 Mo3 116.0(2) . . ?
Mo4 O23 Mo3 119.3(2) . . ?
Mo4 O24 Mo5 118.5(2) . . ?
Mo5 O25 Mo6 116.6(2) . . ?
Cr1 O26 Mo6 102.85(19) . . ?
Cr1 O26 Mo1 102.46(19) . . ?
Mo6 O26 Mo1 93.48(18) . . ?
Cr1 O26 H26A 118.0 . . ?
Mo6 O26 H26A 118.0 . . ?
Mo1 O26 H26A 118.0 . . ?
Cr1 O27 Mo1 102.5(2) . . ?
Cr1 O27 Mo2 102.1(2) . . ?
Mo1 O27 Mo2 93.39(17) . . ?
Cr1 O27 H27A 118.3 . . ?
Mo1 O27 H27A 118.3 . . ?
Mo2 O27 H27A 118.3 . . ?
Cr1 O28 Mo3 102.9(2) . . ?
Cr1 O28 Mo2 103.3(2) . . ?
Mo3 O28 Mo2 94.28(19) . . ?
Cr1 O28 H28A 117.6 . . ?
Mo3 O28 H28A 117.6 . . ?
Mo2 O28 H28A 117.6 . . ?
Cr1 O29 Mo3 102.03(19) . . ?
Cr1 O29 Mo4 102.11(19) . . ?
Mo3 O29 Mo4 93.45(19) . . ?
Cr1 O29 H29A 118.4 . . ?
Mo3 O29 H29A 118.4 . . ?
Mo4 O29 H29A 118.4 . . ?
Cr1 O30 Mo4 103.2(2) . . ?
Cr1 O30 Mo5 102.1(2) . . ?
Mo4 O30 Mo5 93.67(16) . . ?
Cr1 O30 H30A 118.0 . . ?
Mo4 O30 H30A 118.0 . . ?
Mo5 O30 H30A 118.0 . . ?
Cr1 O31 Mo6 102.75(19) . . ?
Cr1 O31 Mo5 103.2(2) . . ?
Mo6 O31 Mo5 94.56(17) . . ?
Cr1 O31 H31A 117.6 . . ?
Mo6 O31 H31A 117.6 . . ?
Mo5 O31 H31A 117.6 . . ?
Tm2 O32 H32A 119.9 . . ?
Tm2 O32 H32B 120.1 . . ?
H32A O32 H32B 120.0 . . ?
Tm2 O33 H33A 120.0 . . ?
Tm2 O33 H33B 120.0 . . ?
H33A O33 H33B 120.0 . . ?
Tm2 O34 H34A 119.8 . . ?
Tm2 O34 H34B 120.2 . . ?
H34A O34 H34B 120.0 . . ?
Tm2 O35 H35A 119.9 . . ?
Tm2 O35 H35B 120.1 . . ?
H35A O35 H35B 120.0 . . ?
Tm2 O36 H36A 119.9 . . ?
Tm2 O36 H36B 120.1 . . ?
H36A O36 H36B 120.0 . . ?
Tm2 O37 H37A 120.1 . . ?
Tm2 O37 H37B 119.9 . . ?
H37A O37 H37B 120.0 . . ?
Tm2 O38 H38A 120.0 . . ?
Tm2 O38 H38B 120.0 . . ?
H38A O38 H38B 120.0 . . ?
Mo8 O51 Mo7 118.2(3) . . ?
Mo9 O52 Mo8 116.5(3) . . ?
Mo10 O53 Mo9 118.5(2) . . ?
Mo11 O54 Mo10 117.9(2) . . ?
Mo12 O55 Mo11 117.4(3) . . ?
Mo7 O56 Mo12 119.5(2) . . ?
Cr2 O57 Mo8 101.87(19) . . ?
Cr2 O57 Mo7 103.1(2) . . ?
Mo8 O57 Mo7 93.68(18) . . ?
Cr2 O57 H57A 118.1 . . ?
Mo8 O57 H57A 118.1 . . ?
Mo7 O57 H57A 118.1 . . ?
Cr2 O58 Mo8 103.3(2) . . ?
Cr2 O58 Mo9 102.9(2) . . ?
Mo8 O58 Mo9 94.44(19) . . ?
Cr2 O58 H58A 117.6 . . ?
Mo8 O58 H58A 117.6 . . ?
Mo9 O58 H58A 117.6 . . ?
Cr2 O59 Mo9 102.1(2) . . ?
Cr2 O59 Mo10 102.4(2) . . ?
Mo9 O59 Mo10 92.68(16) . . ?
Cr2 O59 H59A 118.4 . . ?
Mo9 O59 H59A 118.4 . . ?
Mo10 O59 H59A 118.4 . . ?
Cr2 O60 Mo11 103.34(18) . . ?
Cr2 O60 Mo10 103.7(2) . . ?
Mo11 O60 Mo10 94.17(17) . . ?
Cr2 O60 H60A 117.4 . . ?
Mo11 O60 H60A 117.4 . . ?
Mo10 O60 H60A 117.4 . . ?
Cr2 O61 Mo12 103.7(2) . . ?
Cr2 O61 Mo11 102.87(19) . . ?
Mo12 O61 Mo11 94.25(19) . . ?
Cr2 O61 H61A 117.5 . . ?
Mo12 O61 H61A 117.5 . . ?
Mo11 O61 H61A 117.5 . . ?
Cr2 O62 Mo12 101.9(2) . . ?
Cr2 O62 Mo7 102.1(2) . . ?
Mo12 O62 Mo7 92.90(17) . . ?
Cr2 O62 H62A 118.5 . . ?
Mo12 O62 H62A 118.5 . . ?
Mo7 O62 H62A 118.5 . . ?

loop_
_geom_bond_atom_site_label_1
_geom_bond_atom_site_label_2
_geom_bond_distance
_geom_bond_site_symmetry_2
_geom_bond_publ_flag
Tm1 O1 2.282(5) . ?
Tm1 O5 2.309(5) . ?
Tm1 O6 2.330(6) . ?
Tm1 O2 2.330(6) . ?
Tm1 O4 2.357(5) . ?
Tm1 O3 2.360(6) . ?
Tm1 O7 2.384(5) . ?
Tm1 O8 2.387(6) . ?
Tm2 O38 2.272(6) . ?
Tm2 O37 2.287(5) . ?
Tm2 O36 2.310(5) . ?
Tm2 O34 2.316(6) . ?
Tm2 O33 2.340(6) . ?
Tm2 O32 2.382(5) . ?
Tm2 O14 2.407(6) . ?
Tm2 O35 2.429(5) . ?
Cr1 O26 1.962(5) . ?
Cr1 O28 1.967(5) . ?
Cr1 O27 1.975(5) . ?
Cr1 O30 1.978(4) . ?
Cr1 O31 1.981(5) . ?
Cr1 O29 1.984(5) . ?
Cr2 O61 1.956(4) . ?
Cr2 O58 1.958(5) . ?
Cr2 O60 1.970(4) . ?
Cr2 O57 1.974(5) . ?
Cr2 O59 1.974(5) . ?
Cr2 O62 1.978(5) . ?
Mo1 O9 1.707(5) . ?
Mo1 O8 1.737(5) . ?
Mo1 O20 1.924(5) . ?
Mo1 O21 1.927(6) . ?
Mo1 O27 2.285(5) . ?
Mo1 O26 2.298(5) . ?
Mo2 O11 1.714(5) . ?
Mo2 O10 1.727(5) . ?
Mo2 O22 1.948(5) . ?
Mo2 O21 1.949(5) . ?
Mo2 O28 2.260(5) . ?
Mo2 O27 2.289(5) . ?
Mo3 O12 1.709(5) . ?
Mo3 O13 1.721(5) . ?
Mo3 O23 1.931(5) . ?
Mo3 O22 1.957(5) . ?
Mo3 O28 2.257(5) . ?
Mo3 O29 2.266(5) . ?
Mo4 O15 1.696(5) . ?
Mo4 O14 1.727(5) . ?
Mo4 O23 1.926(5) . ?
Mo4 O24 1.935(5) . ?
Mo4 O30 2.282(5) . ?
Mo4 O29 2.307(5) . ?
Mo5 O16 1.714(5) . ?
Mo5 O17 1.716(5) . ?
Mo5 O25 1.939(5) . ?
Mo5 O24 1.945(5) . ?
Mo5 O31 2.259(4) . ?
Mo5 O30 2.291(5) . ?
Mo6 O19 1.704(5) . ?
Mo6 O18 1.713(5) . ?
Mo6 O20 1.937(5) . ?
Mo6 O25 1.954(5) . ?
Mo6 O31 2.250(5) . ?
Mo6 O26 2.264(5) . ?
Mo7 O39 1.704(6) . ?
Mo7 O40 1.723(5) . ?
Mo7 O56 1.913(4) . ?
Mo7 O51 1.939(5) . ?
Mo7 O57 2.280(5) . ?
Mo7 O62 2.304(5) . ?
Mo8 O41 1.718(5) . ?
Mo8 O42 1.720(5) . ?
Mo8 O51 1.934(6) . ?
Mo8 O52 1.966(5) . ?
Mo8 O58 2.250(4) . ?
Mo8 O57 2.277(4) . ?
Mo9 O44 1.693(6) . ?
Mo9 O43 1.710(5) . ?
Mo9 O53 1.944(5) . ?
Mo9 O52 1.947(5) . ?
Mo9 O58 2.282(5) . ?
Mo9 O59 2.290(4) . ?
Mo10 O46 1.708(5) . ?
Mo10 O45 1.733(6) . ?
Mo10 O53 1.918(5) . ?
Mo10 O54 1.933(4) . ?
Mo10 O60 2.266(5) . ?
Mo10 O59 2.299(4) . ?
Mo11 O47 1.707(5) . ?
Mo11 O48 1.711(5) . ?
Mo11 O54 1.933(5) . ?
Mo11 O55 1.950(5) . ?
Mo11 O60 2.255(4) . ?
Mo11 O61 2.280(4) . ?
Mo12 O49 1.708(5) . ?
Mo12 O50 1.714(6) . ?
Mo12 O56 1.943(5) . ?
Mo12 O55 1.947(5) . ?
Mo12 O61 2.263(5) . ?
Mo12 O62 2.293(4) . ?
O1 H1A 0.8501 . ?
O1 H1B 0.8500 . ?
O2 H2A 0.8500 . ?
O2 H2B 0.8501 . ?
O3 H3A 0.8500 . ?
O3 H3B 0.8500 . ?
O4 H4A 0.8501 . ?
O4 H4B 0.8500 . ?
O5 H5A 0.8500 . ?
O5 H5B 0.8500 . ?
O6 H6A 0.8500 . ?
O6 H6B 0.8500 . ?
O7 H7A 0.8499 . ?
O7 H7B 0.8502 . ?
O26 H26A 1.0000 . ?
O27 H27A 1.0000 . ?
O28 H28A 1.0000 . ?
O29 H29A 1.0000 . ?
O30 H30A 1.0000 . ?
O31 H31A 1.0000 . ?
O32 H32A 0.8500 . ?
O32 H32B 0.8500 . ?
O33 H33A 0.8499 . ?
O33 H33B 0.8501 . ?
O34 H34A 0.8501 . ?
O34 H34B 0.8501 . ?
O35 H35A 0.8500 . ?
O35 H35B 0.8499 . ?
O36 H36A 0.8501 . ?
O36 H36B 0.8501 . ?
O37 H37A 0.8500 . ?
O37 H37B 0.8499 . ?
O38 H38A 0.8500 . ?
O38 H38B 0.8500 . ?
O57 H57A 1.0000 . ?
O58 H58A 1.0000 . ?
O59 H59A 1.0000 . ?
O60 H60A 1.0000 . ?
O61 H61A 1.0000 . ?
O62 H62A 1.0000 . ?

loop_
_geom_torsion_atom_site_label_1
_geom_torsion_atom_site_label_2
_geom_torsion_atom_site_label_3
_geom_torsion_atom_site_label_4
_geom_torsion
_geom_torsion_site_symmetry_1
_geom_torsion_site_symmetry_2
_geom_torsion_site_symmetry_3
_geom_torsion_site_symmetry_4
_geom_torsion_publ_flag
O9 Mo1 O8 Tm1 36.5(8) . . . . ?
O20 Mo1 O8 Tm1 -64.6(7) . . . . ?
O21 Mo1 O8 Tm1 140.8(7) . . . . ?
O27 Mo1 O8 Tm1 -161.6(5) . . . . ?
O26 Mo1 O8 Tm1 -135.8(7) . . . . ?
O1 Tm1 O8 Mo1 54.6(7) . . . . ?
O5 Tm1 O8 Mo1 -57.3(7) . . . . ?
O6 Tm1 O8 Mo1 -146.3(8) . . . . ?
O2 Tm1 O8 Mo1 116.9(7) . . . . ?
O4 Tm1 O8 Mo1 -108.8(7) . . . . ?
O3 Tm1 O8 Mo1 -6.0(8) . . . . ?
O7 Tm1 O8 Mo1 132.6(8) . . . . ?
O15 Mo4 O14 Tm2 -35.5(9) . . . . ?
O23 Mo4 O14 Tm2 66.0(8) . . . . ?
O24 Mo4 O14 Tm2 -140.4(8) . . . . ?
O30 Mo4 O14 Tm2 164.6(5) . . . . ?
O29 Mo4 O14 Tm2 137.0(8) . . . . ?
O38 Tm2 O14 Mo4 147.5(9) . . . . ?
O37 Tm2 O14 Mo4 63.1(8) . . . . ?
O36 Tm2 O14 Mo4 125.6(8) . . . . ?
O34 Tm2 O14 Mo4 -93.7(9) . . . . ?
O33 Tm2 O14 Mo4 -41.2(8) . . . . ?
O32 Tm2 O14 Mo4 -133.6(9) . . . . ?
O35 Tm2 O14 Mo4 12.3(9) . . . . ?
O9 Mo1 O20 Mo6 -177.0(3) . . . . ?
O8 Mo1 O20 Mo6 -68.7(3) . . . . ?
O21 Mo1 O20 Mo6 57.1(5) . . . . ?
O27 Mo1 O20 Mo6 91.5(3) . . . . ?
O26 Mo1 O20 Mo6 19.5(3) . . . . ?
O19 Mo6 O20 Mo1 68.1(4) . . . . ?
O18 Mo6 O20 Mo1 177.1(3) . . . . ?
O25 Mo6 O20 Mo1 -54.4(5) . . . . ?
O31 Mo6 O20 Mo1 -91.5(3) . . . . ?
O26 Mo6 O20 Mo1 -19.8(3) . . . . ?
O9 Mo1 O21 Mo2 -68.4(3) . . . . ?
O8 Mo1 O21 Mo2 -176.9(3) . . . . ?
O20 Mo1 O21 Mo2 56.7(5) . . . . ?
O27 Mo1 O21 Mo2 20.5(2) . . . . ?
O26 Mo1 O21 Mo2 92.2(3) . . . . ?
O11 Mo2 O21 Mo1 175.3(3) . . . . ?
O10 Mo2 O21 Mo1 67.9(3) . . . . ?
O22 Mo2 O21 Mo1 -59.0(5) . . . . ?
O28 Mo2 O21 Mo1 -92.8(3) . . . . ?
O27 Mo2 O21 Mo1 -20.6(2) . . . . ?
O11 Mo2 O22 Mo3 71.5(3) . . . . ?
O10 Mo2 O22 Mo3 179.0(3) . . . . ?
O21 Mo2 O22 Mo3 -53.9(6) . . . . ?
O28 Mo2 O22 Mo3 -18.6(2) . . . . ?
O27 Mo2 O22 Mo3 -90.1(3) . . . . ?
O12 Mo3 O22 Mo2 -70.8(3) . . . . ?
O13 Mo3 O22 Mo2 -178.0(3) . . . . ?
O23 Mo3 O22 Mo2 54.5(5) . . . . ?
O28 Mo3 O22 Mo2 18.6(2) . . . . ?
O29 Mo3 O22 Mo2 90.7(3) . . . . ?
O15 Mo4 O23 Mo3 177.3(3) . . . . ?
O14 Mo4 O23 Mo3 69.6(3) . . . . ?
O24 Mo4 O23 Mo3 -53.3(5) . . . . ?
O30 Mo4 O23 Mo3 -91.3(3) . . . . ?
O29 Mo4 O23 Mo3 -19.5(3) . . . . ?
O12 Mo3 O23 Mo4 -176.0(3) . . . . ?
O13 Mo3 O23 Mo4 -68.7(4) . . . . ?
O22 Mo3 O23 Mo4 58.0(5) . . . . ?
O28 Mo3 O23 Mo4 92.3(3) . . . . ?
O29 Mo3 O23 Mo4 19.8(3) . . . . ?
O15 Mo4 O24 Mo5 69.1(3) . . . . ?
O14 Mo4 O24 Mo5 177.1(3) . . . . ?
O23 Mo4 O24 Mo5 -59.5(5) . . . . ?
O30 Mo4 O24 Mo5 -19.4(2) . . . . ?
O29 Mo4 O24 Mo5 -91.4(3) . . . . ?
O16 Mo5 O24 Mo4 -70.9(3) . . . . ?
O17 Mo5 O24 Mo4 -178.1(3) . . . . ?
O25 Mo5 O24 Mo4 51.8(5) . . . . ?
O31 Mo5 O24 Mo4 90.9(3) . . . . ?
O30 Mo5 O24 Mo4 19.3(2) . . . . ?
O16 Mo5 O25 Mo6 -177.4(3) . . . . ?
O17 Mo5 O25 Mo6 -70.0(3) . . . . ?
O24 Mo5 O25 Mo6 59.4(5) . . . . ?
O31 Mo5 O25 Mo6 18.1(2) . . . . ?
O30 Mo5 O25 Mo6 90.2(3) . . . . ?
O19 Mo6 O25 Mo5 178.5(3) . . . . ?
O18 Mo6 O25 Mo5 70.8(3) . . . . ?
O20 Mo6 O25 Mo5 -57.3(5) . . . . ?
O31 Mo6 O25 Mo5 -18.2(2) . . . . ?
O26 Mo6 O25 Mo5 -90.2(3) . . . . ?
O28 Cr1 O26 Mo6 178.38(18) . . . . ?
O27 Cr1 O26 Mo6 95.3(2) . . . . ?
O30 Cr1 O26 Mo6 -84.5(2) . . . . ?
O31 Cr1 O26 Mo6 -1.38(18) . . . . ?
O29 Cr1 O26 Mo6 -78(8) . . . . ?
O28 Cr1 O26 Mo1 81.8(2) . . . . ?
O27 Cr1 O26 Mo1 -1.3(2) . . . . ?
O30 Cr1 O26 Mo1 178.9(2) . . . . ?
O31 Cr1 O26 Mo1 -97.9(2) . . . . ?
O29 Cr1 O26 Mo1 -174(100) . . . . ?
O19 Mo6 O26 Cr1 168.7(2) . . . . ?
O18 Mo6 O26 Cr1 -28.8(7) . . . . ?
O20 Mo6 O26 Cr1 -89.2(2) . . . . ?
O25 Mo6 O26 Cr1 74.6(2) . . . . ?
O31 Mo6 O26 Cr1 1.28(17) . . . . ?
O19 Mo6 O26 Mo1 -87.6(2) . . . . ?
O18 Mo6 O26 Mo1 74.9(7) . . . . ?
O20 Mo6 O26 Mo1 14.39(19) . . . . ?
O25 Mo6 O26 Mo1 178.2(2) . . . . ?
O31 Mo6 O26 Mo1 104.91(18) . . . . ?
O9 Mo1 O26 Cr1 32.5(8) . . . . ?
O8 Mo1 O26 Cr1 -169.8(2) . . . . ?
O20 Mo1 O26 Cr1 89.4(2) . . . . ?
O21 Mo1 O26 Cr1 -71.8(2) . . . . ?
O27 Mo1 O26 Cr1 1.19(19) . . . . ?
O9 Mo1 O26 Mo6 -71.5(7) . . . . ?
O8 Mo1 O26 Mo6 86.2(2) . . . . ?
O20 Mo1 O26 Mo6 -14.54(19) . . . . ?
O21 Mo1 O26 Mo6 -175.7(2) . . . . ?
O27 Mo1 O26 Mo6 -102.8(2) . . . . ?
O26 Cr1 O27 Mo1 1.3(2) . . . . ?
O28 Cr1 O27 Mo1 -96.0(2) . . . . ?
O30 Cr1 O27 Mo1 14(10) . . . . ?
O31 Cr1 O27 Mo1 84.0(2) . . . . ?
O29 Cr1 O27 Mo1 -178.9(2) . . . . ?
O26 Cr1 O27 Mo2 97.6(2) . . . . ?
O28 Cr1 O27 Mo2 0.3(2) . . . . ?
O30 Cr1 O27 Mo2 110(10) . . . . ?
O31 Cr1 O27 Mo2 -179.7(2) . . . . ?
O29 Cr1 O27 Mo2 -82.6(2) . . . . ?
O9 Mo1 O27 Cr1 -171.1(3) . . . . ?
O8 Mo1 O27 Cr1 26.3(7) . . . . ?
O20 Mo1 O27 Cr1 -73.9(2) . . . . ?
O21 Mo1 O27 Cr1 87.9(2) . . . . ?
O26 Mo1 O27 Cr1 -1.19(19) . . . . ?
O9 Mo1 O27 Mo2 85.7(2) . . . . ?
O8 Mo1 O27 Mo2 -76.8(6) . . . . ?
O20 Mo1 O27 Mo2 -177.07(19) . . . . ?
O21 Mo1 O27 Mo2 -15.27(17) . . . . ?
O26 Mo1 O27 Mo2 -104.34(19) . . . . ?
O11 Mo2 O27 Cr1 -31.0(8) . . . . ?
O10 Mo2 O27 Cr1 171.8(3) . . . . ?
O22 Mo2 O27 Cr1 73.3(2) . . . . ?
O21 Mo2 O27 Cr1 -88.5(2) . . . . ?
O28 Mo2 O27 Cr1 -0.26(19) . . . . ?
O11 Mo2 O27 Mo1 72.6(7) . . . . ?
O10 Mo2 O27 Mo1 -84.6(2) . . . . ?
O22 Mo2 O27 Mo1 176.85(19) . . . . ?
O21 Mo2 O27 Mo1 15.14(17) . . . . ?
O28 Mo2 O27 Mo1 103.33(19) . . . . ?
O26 Cr1 O28 Mo3 178.40(19) . . . . ?
O27 Cr1 O28 Mo3 -97.9(2) . . . . ?
O30 Cr1 O28 Mo3 83.2(2) . . . . ?
O31 Cr1 O28 Mo3 -92(60) . . . . ?
O29 Cr1 O28 Mo3 -0.08(19) . . . . ?
O26 Cr1 O28 Mo2 -84.0(2) . . . . ?
O27 Cr1 O28 Mo2 -0.3(2) . . . . ?
O30 Cr1 O28 Mo2 -179.2(2) . . . . ?
O31 Cr1 O28 Mo2 5(60) . . . . ?
O29 Cr1 O28 Mo2 97.6(2) . . . . ?
O12 Mo3 O28 Cr1 -169.7(2) . . . . ?
O13 Mo3 O28 Cr1 30.3(7) . . . . ?
O23 Mo3 O28 Cr1 -72.8(2) . . . . ?
O22 Mo3 O28 Cr1 90.4(2) . . . . ?
O29 Mo3 O28 Cr1 0.07(17) . . . . ?
O12 Mo3 O28 Mo2 85.5(2) . . . . ?
O13 Mo3 O28 Mo2 -74.5(6) . . . . ?
O23 Mo3 O28 Mo2 -177.6(2) . . . . ?
O22 Mo3 O28 Mo2 -14.38(18) . . . . ?
O29 Mo3 O28 Mo2 -104.68(19) . . . . ?
O11 Mo2 O28 Cr1 170.8(3) . . . . ?
O10 Mo2 O28 Cr1 -24.4(8) . . . . ?
O22 Mo2 O28 Cr1 -89.9(2) . . . . ?
O21 Mo2 O28 Cr1 73.0(2) . . . . ?
O27 Mo2 O28 Cr1 0.3(2) . . . . ?
O11 Mo2 O28 Mo3 -84.8(2) . . . . ?
O10 Mo2 O28 Mo3 79.9(8) . . . . ?
O22 Mo2 O28 Mo3 14.44(19) . . . . ?
O21 Mo2 O28 Mo3 177.4(2) . . . . ?
O27 Mo2 O28 Mo3 104.6(2) . . . . ?
O26 Cr1 O29 Mo3 -104(8) . . . . ?
O28 Cr1 O29 Mo3 0.08(18) . . . . ?
O27 Cr1 O29 Mo3 83.1(2) . . . . ?
O30 Cr1 O29 Mo3 -97.2(2) . . . . ?
O31 Cr1 O29 Mo3 179.83(18) . . . . ?
O26 Cr1 O29 Mo4 -8(8) . . . . ?
O28 Cr1 O29 Mo4 96.3(2) . . . . ?
O27 Cr1 O29 Mo4 179.3(2) . . . . ?
O30 Cr1 O29 Mo4 -1.0(2) . . . . ?
O31 Cr1 O29 Mo4 -83.9(2) . . . . ?
O12 Mo3 O29 Cr1 33.0(8) . . . . ?
O13 Mo3 O29 Cr1 -170.6(2) . . . . ?
O23 Mo3 O29 Cr1 88.9(2) . . . . ?
O22 Mo3 O29 Cr1 -73.4(2) . . . . ?
O28 Mo3 O29 Cr1 -0.07(17) . . . . ?
O12 Mo3 O29 Mo4 -70.2(7) . . . . ?
O13 Mo3 O29 Mo4 86.3(2) . . . . ?
O23 Mo3 O29 Mo4 -14.29(19) . . . . ?
O22 Mo3 O29 Mo4 -176.55(19) . . . . ?
O28 Mo3 O29 Mo4 -103.23(18) . . . . ?
O15 Mo4 O29 Cr1 -30.4(8) . . . . ?
O14 Mo4 O29 Cr1 171.6(2) . . . . ?
O23 Mo4 O29 Cr1 -88.7(2) . . . . ?
O24 Mo4 O29 Cr1 74.2(2) . . . . ?
O30 Mo4 O29 Cr1 0.89(18) . . . . ?
O15 Mo4 O29 Mo3 72.7(7) . . . . ?
O14 Mo4 O29 Mo3 -85.4(2) . . . . ?
O23 Mo4 O29 Mo3 14.40(19) . . . . ?
O24 Mo4 O29 Mo3 177.3(2) . . . . ?
O30 Mo4 O29 Mo3 103.98(19) . . . . ?
O26 Cr1 O30 Mo4 -179.2(2) . . . . ?
O28 Cr1 O30 Mo4 -82.0(2) . . . . ?
O27 Cr1 O30 Mo4 168(10) . . . . ?
O31 Cr1 O30 Mo4 98.0(2) . . . . ?
O29 Cr1 O30 Mo4 1.0(2) . . . . ?
O26 Cr1 O30 Mo5 84.0(2) . . . . ?
O28 Cr1 O30 Mo5 -178.7(2) . . . . ?
O27 Cr1 O30 Mo5 71(10) . . . . ?
O31 Cr1 O30 Mo5 1.2(2) . . . . ?
O29 Cr1 O30 Mo5 -95.8(2) . . . . ?
O15 Mo4 O30 Cr1 169.0(3) . . . . ?
O14 Mo4 O30 Cr1 -30.3(7) . . . . ?
O23 Mo4 O30 Cr1 71.1(2) . . . . ?
O24 Mo4 O30 Cr1 -89.0(2) . . . . ?
O29 Mo4 O30 Cr1 -0.90(18) . . . . ?
O15 Mo4 O30 Mo5 -87.6(2) . . . . ?
O14 Mo4 O30 Mo5 73.0(7) . . . . ?
O23 Mo4 O30 Mo5 174.43(19) . . . . ?
O24 Mo4 O30 Mo5 14.36(16) . . . . ?
O29 Mo4 O30 Mo5 102.48(19) . . . . ?
O16 Mo5 O30 Cr1 -171.3(2) . . . . ?
O17 Mo5 O30 Cr1 30.5(7) . . . . ?
O25 Mo5 O30 Cr1 -74.6(2) . . . . ?
O24 Mo5 O30 Cr1 90.0(2) . . . . ?
O31 Mo5 O30 Cr1 -1.14(18) . . . . ?
O16 Mo5 O30 Mo4 84.4(2) . . . . ?
O17 Mo5 O30 Mo4 -73.9(6) . . . . ?
O25 Mo5 O30 Mo4 -178.96(18) . . . . ?
O24 Mo5 O30 Mo4 -14.32(16) . . . . ?
O31 Mo5 O30 Mo4 -105.49(18) . . . . ?
O26 Cr1 O31 Mo6 1.39(18) . . . . ?
O28 Cr1 O31 Mo6 -88(60) . . . . ?
O27 Cr1 O31 Mo6 -82.3(2) . . . . ?
O30 Cr1 O31 Mo6 96.6(2) . . . . ?
O29 Cr1 O31 Mo6 179.87(18) . . . . ?
O26 Cr1 O31 Mo5 -96.5(2) . . . . ?
O28 Cr1 O31 Mo5 174(100) . . . . ?
O27 Cr1 O31 Mo5 179.8(2) . . . . ?
O30 Cr1 O31 Mo5 -1.3(2) . . . . ?
O29 Cr1 O31 Mo5 82.0(2) . . . . ?
O19 Mo6 O31 Cr1 -38.1(6) . . . . ?
O18 Mo6 O31 Cr1 169.2(2) . . . . ?
O20 Mo6 O31 Cr1 71.3(2) . . . . ?
O25 Mo6 O31 Cr1 -90.7(2) . . . . ?
O26 Mo6 O31 Cr1 -1.26(16) . . . . ?
O19 Mo6 O31 Mo5 66.6(6) . . . . ?
O18 Mo6 O31 Mo5 -86.1(2) . . . . ?
O20 Mo6 O31 Mo5 175.9(2) . . . . ?
O25 Mo6 O31 Mo5 13.93(17) . . . . ?
O26 Mo6 O31 Mo5 103.38(19) . . . . ?
O16 Mo5 O31 Cr1 33.7(8) . . . . ?
O17 Mo5 O31 Cr1 -168.5(2) . . . . ?
O25 Mo5 O31 Cr1 90.2(2) . . . . ?
O24 Mo5 O31 Cr1 -70.8(2) . . . . ?
O30 Mo5 O31 Cr1 1.15(18) . . . . ?
O16 Mo5 O31 Mo6 -70.6(8) . . . . ?
O17 Mo5 O31 Mo6 87.3(2) . . . . ?
O25 Mo5 O31 Mo6 -14.03(18) . . . . ?
O24 Mo5 O31 Mo6 -175.1(2) . . . . ?
O30 Mo5 O31 Mo6 -103.10(19) . . . . ?
O41 Mo8 O51 Mo7 -70.4(3) . . . . ?
O42 Mo8 O51 Mo7 -178.0(3) . . . . ?
O52 Mo8 O51 Mo7 54.8(5) . . . . ?
O58 Mo8 O51 Mo7 89.9(3) . . . . ?
O57 Mo8 O51 Mo7 18.1(2) . . . . ?
O39 Mo7 O51 Mo8 -179.6(3) . . . . ?
O40 Mo7 O51 Mo8 72.7(3) . . . . ?
O56 Mo7 O51 Mo8 -52.2(5) . . . . ?
O57 Mo7 O51 Mo8 -18.1(2) . . . . ?
O62 Mo7 O51 Mo8 -89.6(3) . . . . ?
O44 Mo9 O52 Mo8 179.4(3) . . . . ?
O43 Mo9 O52 Mo8 71.2(3) . . . . ?
O53 Mo9 O52 Mo8 -56.4(5) . . . . ?
O58 Mo9 O52 Mo8 -18.8(2) . . . . ?
O59 Mo9 O52 Mo8 -90.5(2) . . . . ?
O41 Mo8 O52 Mo9 -177.4(3) . . . . ?
O42 Mo8 O52 Mo9 -70.8(3) . . . . ?
O51 Mo8 O52 Mo9 55.9(5) . . . . ?
O58 Mo8 O52 Mo9 19.0(2) . . . . ?
O57 Mo8 O52 Mo9 90.7(2) . . . . ?
O46 Mo10 O53 Mo9 -175.3(3) . . . . ?
O45 Mo10 O53 Mo9 -67.5(3) . . . . ?
O54 Mo10 O53 Mo9 58.6(6) . . . . ?
O60 Mo10 O53 Mo9 91.7(3) . . . . ?
O59 Mo10 O53 Mo9 20.2(3) . . . . ?
O44 Mo9 O53 Mo10 67.3(3) . . . . ?
O43 Mo9 O53 Mo10 175.7(3) . . . . ?
O52 Mo9 O53 Mo10 -56.2(6) . . . . ?
O58 Mo9 O53 Mo10 -91.9(3) . . . . ?
O59 Mo9 O53 Mo10 -20.3(3) . . . . ?
O47 Mo11 O54 Mo10 69.4(3) . . . . ?
O48 Mo11 O54 Mo10 177.2(3) . . . . ?
O55 Mo11 O54 Mo10 -57.0(5) . . . . ?
O60 Mo11 O54 Mo10 -19.4(2) . . . . ?
O61 Mo11 O54 Mo10 -90.6(2) . . . . ?
O46 Mo10 O54 Mo11 -71.1(3) . . . . ?
O45 Mo10 O54 Mo11 -178.9(3) . . . . ?
O53 Mo10 O54 Mo11 54.2(5) . . . . ?
O60 Mo10 O54 Mo11 19.4(2) . . . . ?
O59 Mo10 O54 Mo11 90.7(3) . . . . ?
O49 Mo12 O55 Mo11 -69.0(3) . . . . ?
O50 Mo12 O55 Mo11 -175.8(3) . . . . ?
O56 Mo12 O55 Mo11 60.7(5) . . . . ?
O61 Mo12 O55 Mo11 19.5(2) . . . . ?
O62 Mo12 O55 Mo11 91.4(3) . . . . ?
O47 Mo11 O55 Mo12 177.6(3) . . . . ?
O48 Mo11 O55 Mo12 70.3(3) . . . . ?
O54 Mo11 O55 Mo12 -54.9(5) . . . . ?
O60 Mo11 O55 Mo12 -90.5(2) . . . . ?
O61 Mo11 O55 Mo12 -19.4(2) . . . . ?
O39 Mo7 O56 Mo12 66.9(3) . . . . ?
O40 Mo7 O56 Mo12 175.3(3) . . . . ?
O51 Mo7 O56 Mo12 -59.1(6) . . . . ?
O57 Mo7 O56 Mo12 -91.6(3) . . . . ?
O62 Mo7 O56 Mo12 -19.5(3) . . . . ?
O49 Mo12 O56 Mo7 -177.9(3) . . . . ?
O50 Mo12 O56 Mo7 -71.0(3) . . . . ?
O55 Mo12 O56 Mo7 52.0(6) . . . . ?
O61 Mo12 O56 Mo7 91.0(3) . . . . ?
O62 Mo12 O56 Mo7 19.6(3) . . . . ?
O61 Cr2 O57 Mo8 179.6(2) . . . . ?
O58 Cr2 O57 Mo8 -0.6(2) . . . . ?
O60 Cr2 O57 Mo8 -161(100) . . . . ?
O59 Cr2 O57 Mo8 83.0(2) . . . . ?
O62 Cr2 O57 Mo8 -97.2(2) . . . . ?
O61 Cr2 O57 Mo7 -83.7(2) . . . . ?
O58 Cr2 O57 Mo7 96.1(2) . . . . ?
O60 Cr2 O57 Mo7 -65(28) . . . . ?
O59 Cr2 O57 Mo7 179.72(18) . . . . ?
O62 Cr2 O57 Mo7 -0.52(18) . . . . ?
O41 Mo8 O57 Cr2 -167.4(3) . . . . ?
O42 Mo8 O57 Cr2 32.8(8) . . . . ?
O51 Mo8 O57 Cr2 90.7(2) . . . . ?
O52 Mo8 O57 Cr2 -72.7(2) . . . . ?
O58 Mo8 O57 Cr2 0.5(2) . . . . ?
O41 Mo8 O57 Mo7 88.4(2) . . . . ?
O42 Mo8 O57 Mo7 -71.5(7) . . . . ?
O51 Mo8 O57 Mo7 -13.50(17) . . . . ?
O52 Mo8 O57 Mo7 -176.90(19) . . . . ?
O58 Mo8 O57 Mo7 -103.7(2) . . . . ?
O39 Mo7 O57 Cr2 -31.2(6) . . . . ?
O40 Mo7 O57 Cr2 170.6(2) . . . . ?
O56 Mo7 O57 Cr2 73.6(2) . . . . ?
O51 Mo7 O57 Cr2 -89.6(2) . . . . ?
O62 Mo7 O57 Cr2 0.47(16) . . . . ?
O39 Mo7 O57 Mo8 71.9(6) . . . . ?
O40 Mo7 O57 Mo8 -86.3(2) . . . . ?
O56 Mo7 O57 Mo8 176.7(2) . . . . ?
O51 Mo7 O57 Mo8 13.48(17) . . . . ?
O62 Mo7 O57 Mo8 103.57(18) . . . . ?
O61 Cr2 O58 Mo8 70(87) . . . . ?
O60 Cr2 O58 Mo8 -179.6(2) . . . . ?
O57 Cr2 O58 Mo8 0.6(2) . . . . ?
O59 Cr2 O58 Mo8 -96.7(2) . . . . ?
O62 Cr2 O58 Mo8 84.0(2) . . . . ?
O61 Cr2 O58 Mo9 168(100) . . . . ?
O60 Cr2 O58 Mo9 -81.8(2) . . . . ?
O57 Cr2 O58 Mo9 98.4(2) . . . . ?
O59 Cr2 O58 Mo9 1.09(18) . . . . ?
O62 Cr2 O58 Mo9 -178.14(19) . . . . ?
O41 Mo8 O58 Cr2 36.2(7) . . . . ?
O42 Mo8 O58 Cr2 -170.5(3) . . . . ?
O51 Mo8 O58 Cr2 -73.4(2) . . . . ?
O52 Mo8 O58 Cr2 89.9(2) . . . . ?
O57 Mo8 O58 Cr2 -0.5(2) . . . . ?
O41 Mo8 O58 Mo9 -68.2(7) . . . . ?
O42 Mo8 O58 Mo9 85.1(2) . . . . ?
O51 Mo8 O58 Mo9 -177.79(19) . . . . ?
O52 Mo8 O58 Mo9 -14.46(16) . . . . ?
O57 Mo8 O58 Mo9 -104.9(2) . . . . ?
O44 Mo9 O58 Cr2 -30.3(6) . . . . ?
O43 Mo9 O58 Cr2 169.7(2) . . . . ?
O53 Mo9 O58 Cr2 71.9(2) . . . . ?
O52 Mo9 O58 Cr2 -90.2(2) . . . . ?
O59 Mo9 O58 Cr2 -0.99(17) . . . . ?
O44 Mo9 O58 Mo8 74.5(6) . . . . ?
O43 Mo9 O58 Mo8 -85.5(2) . . . . ?
O53 Mo9 O58 Mo8 176.68(19) . . . . ?
O52 Mo9 O58 Mo8 14.64(16) . . . . ?
O59 Mo9 O58 Mo8 103.80(19) . . . . ?
O61 Cr2 O59 Mo9 178.96(18) . . . . ?
O58 Cr2 O59 Mo9 -1.08(18) . . . . ?
O60 Cr2 O59 Mo9 96.25(19) . . . . ?
O57 Cr2 O59 Mo9 -84.2(2) . . . . ?
O62 Cr2 O59 Mo9 113(14) . . . . ?
O61 Cr2 O59 Mo10 83.4(2) . . . . ?
O58 Cr2 O59 Mo10 -96.60(19) . . . . ?
O60 Cr2 O59 Mo10 0.73(17) . . . . ?
O57 Cr2 O59 Mo10 -179.71(18) . . . . ?
O62 Cr2 O59 Mo10 17(14) . . . . ?
O44 Mo9 O59 Cr2 170.9(2) . . . . ?
O43 Mo9 O59 Cr2 -29.6(7) . . . . ?
O53 Mo9 O59 Cr2 -88.5(2) . . . . ?
O52 Mo9 O59 Cr2 74.2(2) . . . . ?
O58 Mo9 O59 Cr2 0.98(17) . . . . ?
O44 Mo9 O59 Mo10 -85.8(2) . . . . ?
O43 Mo9 O59 Mo10 73.7(7) . . . . ?
O53 Mo9 O59 Mo10 14.7(2) . . . . ?
O52 Mo9 O59 Mo10 177.5(2) . . . . ?
O58 Mo9 O59 Mo10 104.3(2) . . . . ?
O46 Mo10 O59 Cr2 31.2(7) . . . . ?
O45 Mo10 O59 Cr2 -170.6(2) . . . . ?
O53 Mo10 O59 Cr2 88.1(2) . . . . ?
O54 Mo10 O59 Cr2 -73.3(2) . . . . ?
O60 Mo10 O59 Cr2 -0.67(16) . . . . ?
O46 Mo10 O59 Mo9 -71.9(7) . . . . ?
O45 Mo10 O59 Mo9 86.4(2) . . . . ?
O53 Mo10 O59 Mo9 -14.9(2) . . . . ?
O54 Mo10 O59 Mo9 -176.3(2) . . . . ?
O60 Mo10 O59 Mo9 -103.71(19) . . . . ?
O61 Cr2 O60 Mo11 0.4(2) . . . . ?
O58 Cr2 O60 Mo11 -179.4(2) . . . . ?
O57 Cr2 O60 Mo11 -19(28) . . . . ?
O59 Cr2 O60 Mo11 97.0(2) . . . . ?
O62 Cr2 O60 Mo11 -82.8(2) . . . . ?
O61 Cr2 O60 Mo10 -97.3(2) . . . . ?
O58 Cr2 O60 Mo10 82.8(2) . . . . ?
O57 Cr2 O60 Mo10 -116(28) . . . . ?
O59 Cr2 O60 Mo10 -0.74(18) . . . . ?
O62 Cr2 O60 Mo10 179.49(18) . . . . ?
O47 Mo11 O60 Cr2 168.3(3) . . . . ?
O48 Mo11 O60 Cr2 -32.8(8) . . . . ?
O54 Mo11 O60 Cr2 -90.6(2) . . . . ?
O55 Mo11 O60 Cr2 72.0(2) . . . . ?
O61 Mo11 O60 Cr2 -0.4(2) . . . . ?
O47 Mo11 O60 Mo10 -86.6(2) . . . . ?
O48 Mo11 O60 Mo10 72.4(7) . . . . ?
O54 Mo11 O60 Mo10 14.57(17) . . . . ?
O55 Mo11 O60 Mo10 177.11(19) . . . . ?
O61 Mo11 O60 Mo10 104.8(2) . . . . ?
O46 Mo10 O60 Cr2 -169.7(2) . . . . ?
O45 Mo10 O60 Cr2 30.0(6) . . . . ?
O53 Mo10 O60 Cr2 -72.7(2) . . . . ?
O54 Mo10 O60 Cr2 90.2(2) . . . . ?
O59 Mo10 O60 Cr2 0.68(16) . . . . ?
O46 Mo10 O60 Mo11 85.5(2) . . . . ?
O45 Mo10 O60 Mo11 -74.8(5) . . . . ?
O53 Mo10 O60 Mo11 -177.5(2) . . . . ?
O54 Mo10 O60 Mo11 -14.59(17) . . . . ?
O59 Mo10 O60 Mo11 -104.15(18) . . . . ?
O58 Cr2 O61 Mo12 13(88) . . . . ?
O60 Cr2 O61 Mo12 -98.1(2) . . . . ?
O57 Cr2 O61 Mo12 81.7(2) . . . . ?
O59 Cr2 O61 Mo12 179.06(19) . . . . ?
O62 Cr2 O61 Mo12 -1.72(19) . . . . ?
O58 Cr2 O61 Mo11 110(100) . . . . ?
O60 Cr2 O61 Mo11 -0.4(2) . . . . ?
O57 Cr2 O61 Mo11 179.4(2) . . . . ?
O59 Cr2 O61 Mo11 -83.3(2) . . . . ?
O62 Cr2 O61 Mo11 96.0(2) . . . . ?
O49 Mo12 O61 Cr2 -169.5(2) . . . . ?
O50 Mo12 O61 Cr2 33.5(7) . . . . ?
O56 Mo12 O61 Cr2 -70.6(2) . . . . ?
O55 Mo12 O61 Cr2 89.6(2) . . . . ?
O62 Mo12 O61 Cr2 1.56(17) . . . . ?
O49 Mo12 O61 Mo11 86.2(2) . . . . ?
O50 Mo12 O61 Mo11 -70.9(6) . . . . ?
O56 Mo12 O61 Mo11 -174.98(19) . . . . ?
O55 Mo12 O61 Mo11 -14.73(16) . . . . ?
O62 Mo12 O61 Mo11 -102.79(18) . . . . ?
O47 Mo11 O61 Cr2 -33.8(7) . . . . ?
O48 Mo11 O61 Cr2 170.0(3) . . . . ?
O54 Mo11 O61 Cr2 73.0(2) . . . . ?
O55 Mo11 O61 Cr2 -90.3(2) . . . . ?
O60 Mo11 O61 Cr2 0.4(2) . . . . ?
O47 Mo11 O61 Mo12 71.2(7) . . . . ?
O48 Mo11 O61 Mo12 -84.9(2) . . . . ?
O54 Mo11 O61 Mo12 178.10(18) . . . . ?
O55 Mo11 O61 Mo12 14.74(16) . . . . ?
O60 Mo11 O61 Mo12 105.4(2) . . . . ?
O61 Cr2 O62 Mo12 1.68(19) . . . . ?
O58 Cr2 O62 Mo12 -178.28(19) . . . . ?
O60 Cr2 O62 Mo12 84.4(2) . . . . ?
O57 Cr2 O62 Mo12 -95.1(2) . . . . ?
O59 Cr2 O62 Mo12 68(14) . . . . ?
O61 Cr2 O62 Mo7 97.31(19) . . . . ?
O58 Cr2 O62 Mo7 -82.6(2) . . . . ?
O60 Cr2 O62 Mo7 -179.93(17) . . . . ?
O57 Cr2 O62 Mo7 0.51(18) . . . . ?
O59 Cr2 O62 Mo7 164(14) . . . . ?
O49 Mo12 O62 Cr2 26.2(7) . . . . ?
O50 Mo12 O62 Cr2 -171.9(2) . . . . ?
O56 Mo12 O62 Cr2 88.9(2) . . . . ?
O55 Mo12 O62 Cr2 -75.1(2) . . . . ?
O61 Mo12 O62 Cr2 -1.53(17) . . . . ?
O49 Mo12 O62 Mo7 -76.9(6) . . . . ?
O50 Mo12 O62 Mo7 85.1(2) . . . . ?
O56 Mo12 O62 Mo7 -14.1(2) . . . . ?
O55 Mo12 O62 Mo7 -178.1(2) . . . . ?
O61 Mo12 O62 Mo7 -104.6(2) . . . . ?
O39 Mo7 O62 Cr2 168.3(2) . . . . ?
O40 Mo7 O62 Cr2 -33.7(7) . . . . ?
O56 Mo7 O62 Cr2 -88.5(2) . . . . ?
O51 Mo7 O62 Cr2 72.4(2) . . . . ?
O57 Mo7 O62 Cr2 -0.47(16) . . . . ?
O39 Mo7 O62 Mo12 -88.9(2) . . . . ?
O40 Mo7 O62 Mo12 69.1(7) . . . . ?
O56 Mo7 O62 Mo12 14.3(2) . . . . ?
O51 Mo7 O62 Mo12 175.2(2) . . . . ?
O57 Mo7 O62 Mo12 102.35(19) . . . . ?
